data_7720004
loop_
_publ_author_name
'Chaudhary, Savi'
'Murugavel, Ramaswamy'

_publ_section_title
;
 Ligand-Mediated Modulation in Copper(II) Complexes for Four-Electron
 Oxygen Reduction in Neutral Medium
;
_journal_name_full 'Dalton Transactions'
_journal_paper_doi 10.1039/D5DT01736J
_journal_year 2026
_chemical_absolute_configuration ad
_chemical_formula_moiety 'C22 H54 Cu N2 O9 P2'
_chemical_formula_sum 'C22 H54 Cu N2 O9 P2'
_chemical_formula_weight 616.15
_space_group_crystal_system orthorhombic
_space_group_IT_number 19
_space_group_name_Hall 'P 2ac 2ab'
_space_group_name_H-M_alt 'P 21 21 21'
_atom_sites_solution_hydrogens mixed
_atom_sites_solution_primary dual
_audit_creation_date 2025-04-04
_audit_creation_method
;
Olex2 1.3
(compiled 2020.02.04 svn.rd84adfe8 for OlexSys, GUI svn.r6032)
;
_audit_update_record
;
2025-06-23 deposited with the CCDC.	2025-12-05 downloaded from the CCDC.
;
_cell_angle_alpha 90
_cell_angle_beta 90
_cell_angle_gamma 90
_cell_formula_units_Z 8
_cell_length_a 8.8691(6)
_cell_length_b 24.7007(15)
_cell_length_c 31.117(3)
_cell_measurement_reflns_used 11975
_cell_measurement_temperature 150.00(10)
_cell_measurement_theta_max 20.7410
_cell_measurement_theta_min 1.7090
_cell_volume 6816.9(9)
_computing_cell_refinement 'CrysAlisPro 1.171.41.93a (Rigaku OD, 2020)'
_computing_data_collection 'CrysAlisPro 1.171.41.93a (Rigaku OD, 2020)'
_computing_data_reduction 'CrysAlisPro 1.171.41.93a (Rigaku OD, 2020)'
_computing_molecular_graphics 'Olex2 1.3 (Dolomanov et al., 2009)'
_computing_publication_material 'Olex2 1.3 (Dolomanov et al., 2009)'
_computing_structure_refinement 'SHELXL 2018/3 (Sheldrick, 2015)'
_computing_structure_solution 'SHELXT 2018/2 (Sheldrick, 2018)'
_diffrn_ambient_environment N~2~
_diffrn_ambient_temperature 150.00(10)
_diffrn_detector 'CCD plate'
_diffrn_measured_fraction_theta_full 0.998
_diffrn_measured_fraction_theta_max 0.998
_diffrn_measurement_details
;
List of Runs (angles in degrees, time in seconds):

  # Type    Start    End  Width  t~exp~   \w     \q     \k     \f   Frames
#--------------------------------------------------------------------------
  1  \f    105.99 250.99   1.00    8.00   6.61  -9.84 -31.50    --   145
  2  \w   -100.81  15.19   1.00    8.00    --   -9.84 -59.25  20.08  116
  3  \f    -60.21  84.79   1.00    8.00  15.81  -9.84 -59.25    --   145
;
_diffrn_measurement_device 'abstract diffractometer'
_diffrn_measurement_device_type 'Saxi-CrysAlisPro-abstract goniometer imported SAXI images'
_diffrn_measurement_method '\w and \f scans'
_diffrn_orient_matrix_type 'CrysAlisPro convention (1999,Acta A55,543-557)'
_diffrn_orient_matrix_UB_11 0.0327367000
_diffrn_orient_matrix_UB_12 0.0251375000
_diffrn_orient_matrix_UB_13 0.0060001000
_diffrn_orient_matrix_UB_21 -0.0670557000
_diffrn_orient_matrix_UB_22 0.0135624000
_diffrn_orient_matrix_UB_23 -0.0063038000
_diffrn_orient_matrix_UB_31 -0.0290327000
_diffrn_orient_matrix_UB_32 -0.0029541000
_diffrn_orient_matrix_UB_33 0.0210832000
_diffrn_radiation_monochromator graphite
_diffrn_radiation_probe x-ray
_diffrn_radiation_type 'Mo K\a'
_diffrn_radiation_wavelength 0.71073
_diffrn_reflns_av_R_equivalents 0.1111
_diffrn_reflns_av_unetI/netI 0.0669
_diffrn_reflns_Laue_measured_fraction_full 0.998
_diffrn_reflns_Laue_measured_fraction_max 0.998
_diffrn_reflns_limit_h_max 10
_diffrn_reflns_limit_h_min -10
_diffrn_reflns_limit_k_max 29
_diffrn_reflns_limit_k_min -29
_diffrn_reflns_limit_l_max 36
_diffrn_reflns_limit_l_min -37
_diffrn_reflns_number 79430
_diffrn_reflns_point_group_measured_fraction_full 0.999
_diffrn_reflns_point_group_measured_fraction_max 0.999
_diffrn_reflns_theta_full 24.998
_diffrn_reflns_theta_max 24.998
_diffrn_reflns_theta_min 1.774
_diffrn_source 'fine-focus sealed X-ray tube'
_diffrn_source_type 'Enhance (Mo) X-ray Source'
_exptl_absorpt_coefficient_mu 0.777
_exptl_absorpt_correction_T_max 1.00
_exptl_absorpt_correction_T_min 0.86504
_exptl_absorpt_correction_type multi-scan
_exptl_absorpt_process_details
;
CrysAlisPro 1.171.41.93a (Rigaku Oxford Diffraction, 2020)
Empirical absorption correction using spherical harmonics,
implemented in SCALE3 ABSPACK scaling algorithm.
;
_exptl_crystal_colour 'metallic bluish blue'
_exptl_crystal_colour_lustre metallic
_exptl_crystal_colour_modifier bluish
_exptl_crystal_colour_primary blue
_exptl_crystal_density_diffrn 1.201
_exptl_crystal_description plate
_exptl_crystal_F_000 2648
_exptl_crystal_size_max 0.348
_exptl_crystal_size_mid 0.169
_exptl_crystal_size_min 0.09
_refine_diff_density_max 0.540
_refine_diff_density_min -0.499
_refine_diff_density_rms 0.062
_refine_ls_abs_structure_details
;
 Flack x determined using 2896 quotients [(I+)-(I-)]/[(I+)+(I-)]
 (Parsons, Flack and Wagner, Acta Cryst. B69 (2013) 249-259).
;
_refine_ls_abs_structure_Flack -0.007(9)
_refine_ls_extinction_method none
_refine_ls_goodness_of_fit_ref 1.032
_refine_ls_hydrogen_treatment mixed
_refine_ls_matrix_type full
_refine_ls_number_parameters 697
_refine_ls_number_reflns 12015
_refine_ls_number_restraints 19
_refine_ls_restrained_S_all 1.031
_refine_ls_R_factor_all 0.0877
_refine_ls_R_factor_gt 0.0628
_refine_ls_shift/su_max 0.001
_refine_ls_shift/su_mean 0.000
_refine_ls_structure_factor_coef Fsqd
_refine_ls_weighting_details 'w=1/[\s^2^(Fo^2^)+(0.0752P)^2^+4.6526P] where P=(Fo^2^+2Fc^2^)/3'
_refine_ls_weighting_scheme calc
_refine_ls_wR_factor_gt 0.1452
_refine_ls_wR_factor_ref 0.1691
_reflns_Friedel_coverage 0.797
_reflns_Friedel_fraction_full 1.000
_reflns_Friedel_fraction_max 1.000
_reflns_number_gt 8985
_reflns_number_total 12015
_reflns_threshold_expression 'I > 2\s(I)'
_cod_data_source_file d5dt01736j2.cif
_cod_data_source_block rm_sa_126b
_cod_original_cell_volume 6816.9(8)
_cod_database_code 7720004
_shelx_shelxl_version_number 2018/3
_shelx_space_group_comment
;
The symmetry employed for this shelxl refinement is uniquely defined
by the following loop, which should always be used as a source of
symmetry information in preference to the above space-group names.
They are only intended as comments.
;
_shelx_estimated_absorpt_t_max 0.933
_shelx_estimated_absorpt_t_min 0.774
_reflns_odcompleteness_completeness 99.76
_reflns_odcompleteness_iscentric 1
_reflns_odcompleteness_theta 24.97
_olex2_refinement_description
;
1. Fixed Uiso
 At 1.2 times of:
  All C(H,H) groups
 At 1.5 times of:
  All C(H,H,H) groups
2. Restrained distances
 O1-H1B
 1.217 with sigma of 0.02
3. Uiso/Uaniso restraints and constraints
Uanis(C15) \\sim Ueq: with sigma of 0.001 and sigma for terminal atoms of 0.001
Uanis(C11) \\sim Ueq: with sigma of 0.001 and sigma for terminal atoms of 0.001
Uanis(C40) \\sim Ueq: with sigma of 0.001 and sigma for terminal atoms of 0.001
4.a Secondary CH2 refined with riding coordinates:
 C18(H18A,H18B), C17(H17A,H17B), C40(H40A,H40B), C39(H39A,H39B)
4.b Idealised Me refined as rotating group:
 C21(H21A,H21B,H21C), C22(H22A,H22B,H22C), C19(H19A,H19B,H19C), C20(H20A,H20B,
 H20C), C16(H16A,H16B,H16C), C15(H15A,H15B,H15C), C14(H14A,H14B,H14C), C12(H12A,
 H12B,H12C), C10(H10A,H10B,H10C), C11(H11A,H11B,H11C), C8(H8A,H8B,H8C), C7(H7A,
 H7B,H7C), C6(H6A,H6B,H6C), C4(H4A,H4B,H4C), C2(H2A,H2B,H2C), C3(H3A,H3B,H3C),
 C43(H43A,H43B,H43C), C44(H44A,H44B,H44C), C42(H42A,H42B,H42C), C41(H41A,H41B,
 H41C), C37(H37A,H37B,H37C), C38(H38A,H38B,H38C), C36(H36A,H36B,H36C), C32(H32A,
 H32B,H32C), C34(H34A,H34B,H34C), C33(H33A,H33B,H33C), C30(H30A,H30B,H30C),
 C29(H29A,H29B,H29C), C28(H28A,H28B,H28C), C24(H24A,H24B,H24C), C25(H25A,H25B,
 H25C), C26(H26A,H26B,H26C)
;
_olex2_submission_special_instructions 'No special instructions were received'
_oxdiff_exptl_absorpt_empirical_details
;
Empirical correction (ABSPACK) includes:
- Absorption correction using spherical harmonics
- Frame scaling
;
_oxdiff_exptl_absorpt_empirical_full_max 1.238
_oxdiff_exptl_absorpt_empirical_full_min 0.811

loop_
_space_group_symop_operation_xyz
'x, y, z'
'-x+1/2, -y, z+1/2'
'-x, y+1/2, -z+1/2'
'x+1/2, -y+1/2, -z'

loop_
_atom_site_label
_atom_site_type_symbol
_atom_site_fract_x
_atom_site_fract_y
_atom_site_fract_z
_atom_site_U_iso_or_equiv
_atom_site_adp_type
_atom_site_occupancy
_atom_site_site_symmetry_order
_atom_site_calc_flag
_atom_site_refinement_flags_posn
_atom_site_refinement_flags_adp
_atom_site_refinement_flags_occupancy
_atom_site_disorder_assembly
_atom_site_disorder_group
Cu1 Cu 0.23124(10) 0.55005(4) 0.50578(3) 0.0528(3) Uani 1 1 d . . . . .
P2 P 0.3158(3) 0.64514(11) 0.57116(7) 0.0710(7) Uani 1 1 d . . . . .
P1 P 0.3242(3) 0.43791(10) 0.55820(7) 0.0669(6) Uani 1 1 d . . . . .
O6 O 0.3404(7) 0.6112(3) 0.53177(18) 0.0769(18) Uani 1 1 d . . . . .
O1 O 0.0923(7) 0.5428(3) 0.55566(19) 0.0678(17) Uani 1 1 d D . . . .
H1A H 0.103(8) 0.516(3) 0.566(2) 0.03(2) Uiso 1 1 d . . . . .
H1B H 0.126(17) 0.576(4) 0.583(3) 0.17(6) Uiso 1 1 d D . . . .
O2 O 0.3577(7) 0.4762(2) 0.52250(16) 0.0651(15) Uani 1 1 d . . . . .
O9 O 0.2802(8) 0.7056(3) 0.5581(2) 0.0805(19) Uani 1 1 d . . . . .
O8 O 0.4836(10) 0.6530(3) 0.5893(3) 0.108(3) Uani 1 1 d . . . . .
O7 O 0.2042(10) 0.6241(3) 0.60170(19) 0.095(2) Uani 1 1 d . . . . .
O5 O 0.3169(9) 0.3792(3) 0.5375(2) 0.084(2) Uani 1 1 d . . . . .
O4 O 0.4594(8) 0.4362(3) 0.5920(2) 0.082(2) Uani 1 1 d . . . . .
O3 O 0.1843(8) 0.4487(3) 0.58379(18) 0.0765(18) Uani 1 1 d . . . . .
N2 N 0.3488(8) 0.5639(3) 0.4515(2) 0.0552(16) Uani 1 1 d . . . . .
N1 N 0.0665(8) 0.5166(3) 0.4655(2) 0.0630(18) Uani 1 1 d . . . . .
C18 C 0.2908(10) 0.5230(4) 0.4201(2) 0.064(2) Uani 1 1 d . . . . .
H18A H 0.325664 0.486332 0.428217 0.077 Uiso 1 1 calc R U . . .
H18B H 0.328821 0.531219 0.390891 0.077 Uiso 1 1 calc R U . . .
C17 C 0.1201(11) 0.5252(4) 0.4206(3) 0.070(2) Uani 1 1 d . . . . .
H17A H 0.085276 0.560910 0.410005 0.084 Uiso 1 1 calc R U . . .
H17B H 0.078400 0.496856 0.401558 0.084 Uiso 1 1 calc R U . . .
C21 C 0.3281(14) 0.6197(4) 0.4353(3) 0.080(3) Uani 1 1 d . . . . .
H21A H 0.220137 0.627717 0.433239 0.119 Uiso 1 1 calc R U . . .
H21B H 0.374484 0.623011 0.406863 0.119 Uiso 1 1 calc R U . . .
H21C H 0.375878 0.645252 0.455165 0.119 Uiso 1 1 calc R U . . .
C22 C 0.5119(9) 0.5546(4) 0.4574(3) 0.072(2) Uani 1 1 d . . . . .
H22A H 0.552478 0.581675 0.477354 0.107 Uiso 1 1 calc R U . . .
H22B H 0.563425 0.557656 0.429691 0.107 Uiso 1 1 calc R U . . .
H22C H 0.528138 0.518289 0.469281 0.107 Uiso 1 1 calc R U . . .
C19 C -0.0808(11) 0.5443(6) 0.4710(3) 0.102(4) Uani 1 1 d . . . . .
H19A H -0.115962 0.539487 0.500653 0.153 Uiso 1 1 calc R U . . .
H19B H -0.154622 0.528775 0.451143 0.153 Uiso 1 1 calc R U . . .
H19C H -0.068895 0.583039 0.465018 0.153 Uiso 1 1 calc R U . . .
C20 C 0.0514(14) 0.4575(4) 0.4739(4) 0.095(3) Uani 1 1 d . . . . .
H20A H 0.141911 0.438710 0.463743 0.143 Uiso 1 1 calc R U . . .
H20B H -0.037171 0.443470 0.458708 0.143 Uiso 1 1 calc R U . . .
H20C H 0.039395 0.451390 0.504851 0.143 Uiso 1 1 calc R U . . .
C13 C 0.1314(13) 0.7282(5) 0.5488(3) 0.088(3) Uani 1 1 d . . . . .
C16 C 0.044(2) 0.6912(8) 0.5199(6) 0.186(9) Uani 1 1 d . . . . .
H16A H 0.110810 0.676458 0.497744 0.280 Uiso 1 1 calc R U . . .
H16B H -0.038041 0.711514 0.506151 0.280 Uiso 1 1 calc R U . . .
H16C H 0.001176 0.661442 0.536814 0.280 Uiso 1 1 calc R U . . .
C15 C 0.164(2) 0.7806(7) 0.5254(6) 0.153(6) Uani 1 1 d . U . . .
H15A H 0.219109 0.805207 0.544503 0.230 Uiso 1 1 calc R U . . .
H15B H 0.069251 0.797469 0.516524 0.230 Uiso 1 1 calc R U . . .
H15C H 0.225848 0.773011 0.499915 0.230 Uiso 1 1 calc R U . . .
C14 C 0.0493(19) 0.7402(6) 0.5891(5) 0.134(6) Uani 1 1 d . . . . .
H14A H 0.022471 0.706207 0.603401 0.201 Uiso 1 1 calc R U . . .
H14B H -0.042603 0.760535 0.582397 0.201 Uiso 1 1 calc R U . . .
H14C H 0.113722 0.761791 0.608063 0.201 Uiso 1 1 calc R U . . .
C9 C 0.5435(16) 0.6854(6) 0.6210(4) 0.108(4) Uani 1 1 d . . . . .
C12 C 0.5850(19) 0.7409(6) 0.6055(4) 0.120(5) Uani 1 1 d . . . . .
H12A H 0.647011 0.737786 0.579502 0.180 Uiso 1 1 calc R U . . .
H12B H 0.642131 0.759784 0.627856 0.180 Uiso 1 1 calc R U . . .
H12C H 0.493163 0.761267 0.598859 0.180 Uiso 1 1 calc R U . . .
C10 C 0.671(2) 0.6542(7) 0.6407(6) 0.181(9) Uani 1 1 d . . . . .
H10A H 0.630303 0.622350 0.655601 0.271 Uiso 1 1 calc R U . . .
H10B H 0.724342 0.677190 0.661217 0.271 Uiso 1 1 calc R U . . .
H10C H 0.740174 0.642434 0.618049 0.271 Uiso 1 1 calc R U . . .
C11 C 0.424(2) 0.6966(7) 0.6579(5) 0.146(6) Uani 1 1 d . U . . .
H11A H 0.347102 0.721948 0.647386 0.219 Uiso 1 1 calc R U . . .
H11B H 0.474817 0.712323 0.682904 0.219 Uiso 1 1 calc R U . . .
H11C H 0.375393 0.662516 0.666209 0.219 Uiso 1 1 calc R U . . .
C5 C 0.2483(17) 0.3295(4) 0.5560(4) 0.100(4) Uani 1 1 d . . . . .
C8 C 0.080(2) 0.3333(7) 0.5472(7) 0.163(8) Uani 1 1 d . . . . .
H8A H 0.036930 0.363198 0.563920 0.244 Uiso 1 1 calc R U . . .
H8B H 0.031151 0.299297 0.555595 0.244 Uiso 1 1 calc R U . . .
H8C H 0.063130 0.339845 0.516532 0.244 Uiso 1 1 calc R U . . .
C7 C 0.323(2) 0.2842(5) 0.5330(5) 0.164(8) Uani 1 1 d . . . . .
H7A H 0.291745 0.284073 0.502858 0.246 Uiso 1 1 calc R U . . .
H7B H 0.295087 0.249785 0.546485 0.246 Uiso 1 1 calc R U . . .
H7C H 0.433047 0.288778 0.534623 0.246 Uiso 1 1 calc R U . . .
C6 C 0.280(2) 0.3259(5) 0.6032(4) 0.141(6) Uani 1 1 d . . . . .
H6A H 0.389432 0.327462 0.607953 0.211 Uiso 1 1 calc R U . . .
H6B H 0.240848 0.291607 0.614387 0.211 Uiso 1 1 calc R U . . .
H6C H 0.231569 0.356145 0.618055 0.211 Uiso 1 1 calc R U . . .
C1 C 0.6228(12) 0.4428(6) 0.5827(3) 0.094(4) Uani 1 1 d . . . . .
C4 C 0.6646(15) 0.4132(7) 0.5428(4) 0.130(5) Uani 1 1 d . . . . .
H4A H 0.651651 0.374180 0.547384 0.195 Uiso 1 1 calc R U . . .
H4B H 0.770132 0.420774 0.535697 0.195 Uiso 1 1 calc R U . . .
H4C H 0.599671 0.425037 0.519175 0.195 Uiso 1 1 calc R U . . .
C2 C 0.6976(17) 0.4164(8) 0.6225(4) 0.158(7) Uani 1 1 d . . . . .
H2A H 0.672670 0.437329 0.648221 0.238 Uiso 1 1 calc R U . . .
H2B H 0.807281 0.415764 0.618558 0.238 Uiso 1 1 calc R U . . .
H2C H 0.660420 0.379225 0.625739 0.238 Uiso 1 1 calc R U . . .
C3 C 0.6586(17) 0.5031(7) 0.5810(4) 0.129(5) Uani 1 1 d . . . . .
H3A H 0.597485 0.520226 0.558532 0.193 Uiso 1 1 calc R U . . .
H3B H 0.765766 0.508077 0.574388 0.193 Uiso 1 1 calc R U . . .
H3C H 0.635610 0.519672 0.608798 0.193 Uiso 1 1 calc R U . . .
Cu2 Cu 0.33511(12) 0.47888(5) 0.26069(3) 0.0619(3) Uani 1 1 d . . . . .
P4 P 0.4602(3) 0.59460(9) 0.29739(7) 0.0547(5) Uani 1 1 d . . . . .
P3 P 0.2660(3) 0.39997(9) 0.33719(7) 0.0610(6) Uani 1 1 d . . . . .
O15 O 0.4876(7) 0.5428(2) 0.27359(19) 0.0645(15) Uani 1 1 d . . . . .
O10 O 0.1691(8) 0.5128(3) 0.2952(2) 0.0699(18) Uani 1 1 d . . . . .
H10D H 0.203(7) 0.534(2) 0.3036(17) 0.001(16) Uiso 1 1 d . . . . .
H10E H 0.138(16) 0.492(5) 0.328(4) 0.14(5) Uiso 1 1 d . . . . .
O11 O 0.3756(6) 0.4233(2) 0.30510(18) 0.0645(15) Uani 1 1 d . . . . .
O18 O 0.4554(7) 0.6400(2) 0.26149(17) 0.0675(15) Uani 1 1 d . . . . .
O17 O 0.5985(7) 0.6094(2) 0.32700(19) 0.0671(16) Uani 1 1 d . . . . .
O16 O 0.3222(7) 0.5972(2) 0.32484(17) 0.0678(16) Uani 1 1 d . . . . .
O14 O 0.2231(8) 0.3420(2) 0.3189(2) 0.0817(19) Uani 1 1 d . . . . .
O13 O 0.3483(8) 0.3898(3) 0.38130(18) 0.0756(18) Uani 1 1 d . . . . .
O12 O 0.1287(8) 0.4330(3) 0.3470(2) 0.0773(18) Uani 1 1 d . . . . .
N4 N 0.2135(15) 0.4977(4) 0.2069(3) 0.108(4) Uani 1 1 d . . . . .
N3 N 0.4793(11) 0.4393(4) 0.2209(3) 0.088(3) Uani 1 1 d . . . . .
C40 C 0.2815(16) 0.4708(6) 0.1709(4) 0.111(4) Uani 1 1 d . U . . .
H40A H 0.260808 0.491078 0.144053 0.133 Uiso 1 1 calc R U . . .
H40B H 0.240195 0.433789 0.167824 0.133 Uiso 1 1 calc R U . . .
C39 C 0.452(2) 0.4685(8) 0.1793(3) 0.151(7) Uani 1 1 d . . . . .
H39A H 0.503557 0.449250 0.155546 0.182 Uiso 1 1 calc R U . . .
H39B H 0.493945 0.505623 0.181057 0.182 Uiso 1 1 calc R U . . .
C43 C 0.056(2) 0.4804(9) 0.2078(6) 0.178(8) Uani 1 1 d . . . . .
H43A H 0.049915 0.443093 0.218486 0.266 Uiso 1 1 calc R U . . .
H43B H 0.013765 0.482107 0.178741 0.266 Uiso 1 1 calc R U . . .
H43C H -0.001720 0.504268 0.226866 0.266 Uiso 1 1 calc R U . . .
C44 C 0.2155(19) 0.5593(5) 0.2024(4) 0.117(5) Uani 1 1 d . . . . .
H44A H 0.172161 0.575719 0.228287 0.175 Uiso 1 1 calc R U . . .
H44B H 0.155988 0.569891 0.177273 0.175 Uiso 1 1 calc R U . . .
H44C H 0.319700 0.571691 0.198852 0.175 Uiso 1 1 calc R U . . .
C42 C 0.4354(17) 0.3791(5) 0.2162(4) 0.115(5) Uani 1 1 d . . . . .
H42A H 0.449000 0.360665 0.243767 0.172 Uiso 1 1 calc R U . . .
H42B H 0.499713 0.362034 0.194422 0.172 Uiso 1 1 calc R U . . .
H42C H 0.329668 0.376435 0.207278 0.172 Uiso 1 1 calc R U . . .
C41 C 0.6318(13) 0.4390(5) 0.2373(4) 0.096(3) Uani 1 1 d . . . . .
H41A H 0.667201 0.476379 0.240628 0.145 Uiso 1 1 calc R U . . .
H41B H 0.697673 0.419760 0.217183 0.145 Uiso 1 1 calc R U . . .
H41C H 0.633830 0.420794 0.265279 0.145 Uiso 1 1 calc R U . . .
C35 C 0.3920(15) 0.6950(4) 0.2642(4) 0.089(3) Uani 1 1 d . . . . .
C37 C 0.447(3) 0.7216(6) 0.2242(5) 0.181(9) Uani 1 1 d . . . . .
H37A H 0.545127 0.706678 0.216290 0.271 Uiso 1 1 calc R U . . .
H37B H 0.455859 0.760653 0.229013 0.271 Uiso 1 1 calc R U . . .
H37C H 0.374519 0.714947 0.200885 0.271 Uiso 1 1 calc R U . . .
C38 C 0.2215(17) 0.6936(5) 0.2668(6) 0.135(5) Uani 1 1 d . . . . .
H38A H 0.181723 0.670763 0.243656 0.202 Uiso 1 1 calc R U . . .
H38B H 0.181725 0.730453 0.263655 0.202 Uiso 1 1 calc R U . . .
H38C H 0.190591 0.678825 0.294623 0.202 Uiso 1 1 calc R U . . .
C36 C 0.452(2) 0.7223(5) 0.3047(5) 0.152(7) Uani 1 1 d . . . . .
H36A H 0.403614 0.706095 0.329976 0.228 Uiso 1 1 calc R U . . .
H36B H 0.428465 0.761043 0.303664 0.228 Uiso 1 1 calc R U . . .
H36C H 0.561014 0.717221 0.306432 0.228 Uiso 1 1 calc R U . . .
C31 C 0.7601(12) 0.5965(4) 0.3202(3) 0.078(3) Uani 1 1 d . . . . .
C32 C 0.7854(13) 0.5384(4) 0.3322(4) 0.094(3) Uani 1 1 d . . . . .
H32A H 0.891661 0.529076 0.327726 0.141 Uiso 1 1 calc R U . . .
H32B H 0.721909 0.515115 0.314264 0.141 Uiso 1 1 calc R U . . .
H32C H 0.759271 0.533020 0.362530 0.141 Uiso 1 1 calc R U . . .
C34 C 0.8039(13) 0.6075(5) 0.2737(4) 0.103(4) Uani 1 1 d . . . . .
H34A H 0.756883 0.580419 0.255007 0.155 Uiso 1 1 calc R U . . .
H34B H 0.913760 0.605534 0.270761 0.155 Uiso 1 1 calc R U . . .
H34C H 0.769189 0.643713 0.265415 0.155 Uiso 1 1 calc R U . . .
C33 C 0.8428(16) 0.6327(5) 0.3512(5) 0.117(4) Uani 1 1 d . . . . .
H33A H 0.829636 0.670549 0.342564 0.176 Uiso 1 1 calc R U . . .
H33B H 0.950283 0.623565 0.351022 0.176 Uiso 1 1 calc R U . . .
H33C H 0.802158 0.627539 0.380221 0.176 Uiso 1 1 calc R U . . .
C27 C 0.0823(17) 0.3114(5) 0.3272(5) 0.116(5) Uani 1 1 d . . . . .
C30 C -0.0451(18) 0.3383(7) 0.2995(6) 0.157(7) Uani 1 1 d . . . . .
H30A H -0.065074 0.374902 0.310212 0.236 Uiso 1 1 calc R U . . .
H30B H -0.137245 0.316547 0.301488 0.236 Uiso 1 1 calc R U . . .
H30C H -0.012522 0.340231 0.269429 0.236 Uiso 1 1 calc R U . . .
C29 C 0.123(2) 0.2537(5) 0.3111(7) 0.190(10) Uani 1 1 d . . . . .
H29A H 0.144628 0.254892 0.280216 0.285 Uiso 1 1 calc R U . . .
H29B H 0.038841 0.229090 0.316498 0.285 Uiso 1 1 calc R U . . .
H29C H 0.212883 0.240690 0.326470 0.285 Uiso 1 1 calc R U . . .
C28 C 0.046(2) 0.3116(7) 0.3735(5) 0.163(8) Uani 1 1 d . . . . .
H28A H 0.139239 0.308793 0.390206 0.245 Uiso 1 1 calc R U . . .
H28B H -0.019515 0.280729 0.380143 0.245 Uiso 1 1 calc R U . . .
H28C H -0.006103 0.345333 0.380848 0.245 Uiso 1 1 calc R U . . .
C23 C 0.5024(14) 0.3687(4) 0.3892(3) 0.084(3) Uani 1 1 d . . . . .
C24 C 0.6122(15) 0.4160(6) 0.3824(5) 0.124(5) Uani 1 1 d . . . . .
H24A H 0.604084 0.429061 0.352811 0.187 Uiso 1 1 calc R U . . .
H24B H 0.715511 0.403616 0.387859 0.187 Uiso 1 1 calc R U . . .
H24C H 0.587225 0.445357 0.402355 0.187 Uiso 1 1 calc R U . . .
C25 C 0.497(2) 0.3496(8) 0.4349(4) 0.187(10) Uani 1 1 d . . . . .
H25A H 0.574588 0.368484 0.451692 0.280 Uiso 1 1 calc R U . . .
H25B H 0.516049 0.310527 0.435878 0.280 Uiso 1 1 calc R U . . .
H25C H 0.397585 0.357306 0.447106 0.280 Uiso 1 1 calc R U . . .
C26 C 0.5457(19) 0.3223(5) 0.3593(5) 0.128(5) Uani 1 1 d . . . . .
H26A H 0.480625 0.291027 0.365066 0.192 Uiso 1 1 calc R U . . .
H26B H 0.651112 0.312228 0.364342 0.192 Uiso 1 1 calc R U . . .
H26C H 0.533061 0.333727 0.329390 0.192 Uiso 1 1 calc R U . . .

loop_
_atom_site_aniso_label
_atom_site_aniso_U_11
_atom_site_aniso_U_22
_atom_site_aniso_U_33
_atom_site_aniso_U_23
_atom_site_aniso_U_13
_atom_site_aniso_U_12
Cu1 0.0493(5) 0.0671(6) 0.0419(4) -0.0012(4) 0.0014(4) 0.0015(5)
P2 0.0830(18) 0.0814(17) 0.0486(11) -0.0120(11) -0.0136(12) 0.0101(14)
P1 0.0656(14) 0.0778(16) 0.0574(12) 0.0184(11) 0.0069(11) 0.0107(13)
O6 0.071(4) 0.101(5) 0.058(3) -0.033(3) 0.005(3) -0.004(4)
O1 0.062(4) 0.085(5) 0.056(3) 0.009(4) 0.005(3) 0.013(4)
O2 0.062(4) 0.083(4) 0.050(3) 0.016(3) 0.007(3) -0.001(3)
O9 0.078(5) 0.090(5) 0.074(4) 0.000(3) 0.002(4) 0.017(4)
O8 0.107(6) 0.106(6) 0.109(6) -0.026(5) -0.051(5) 0.012(5)
O7 0.138(7) 0.088(5) 0.058(3) -0.005(3) 0.013(4) -0.006(5)
O5 0.103(5) 0.075(4) 0.076(4) 0.018(3) 0.012(4) -0.002(4)
O4 0.071(4) 0.117(6) 0.058(3) 0.017(3) 0.003(3) 0.015(4)
O3 0.071(4) 0.093(4) 0.065(4) 0.019(3) 0.024(3) 0.007(4)
N2 0.056(4) 0.059(4) 0.051(3) 0.002(3) 0.004(3) 0.002(3)
N1 0.055(4) 0.085(5) 0.049(3) -0.001(3) -0.005(3) -0.003(4)
C18 0.082(6) 0.064(5) 0.046(4) -0.011(4) 0.004(4) -0.006(5)
C17 0.076(6) 0.079(6) 0.054(5) -0.007(4) -0.007(4) 0.001(5)
C21 0.107(8) 0.059(5) 0.073(6) 0.010(4) 0.016(6) 0.004(6)
C22 0.051(5) 0.093(7) 0.071(6) 0.000(5) 0.012(4) -0.003(5)
C19 0.058(6) 0.169(12) 0.079(6) -0.018(8) -0.012(5) 0.014(7)
C20 0.103(8) 0.085(7) 0.097(7) 0.010(6) -0.023(7) -0.042(7)
C13 0.073(7) 0.113(9) 0.079(6) 0.014(6) 0.015(6) 0.033(7)
C16 0.121(13) 0.25(2) 0.184(17) -0.072(17) -0.080(13) 0.083(14)
C15 0.153(6) 0.153(6) 0.154(6) 0.0009(14) 0.0005(14) 0.0009(14)
C14 0.140(13) 0.130(12) 0.132(11) 0.004(9) 0.062(10) 0.022(10)
C9 0.099(9) 0.150(12) 0.077(7) 0.024(7) -0.030(7) -0.030(9)
C12 0.139(13) 0.116(11) 0.106(9) 0.002(8) -0.024(9) -0.008(9)
C10 0.201(19) 0.144(13) 0.197(17) 0.001(12) -0.140(16) 0.020(13)
C11 0.147(6) 0.146(6) 0.146(6) -0.0004(14) 0.0001(14) -0.0007(14)
C5 0.119(11) 0.075(7) 0.104(8) 0.025(6) 0.016(8) -0.007(7)
C8 0.127(15) 0.120(12) 0.24(2) 0.052(13) -0.007(15) -0.034(11)
C7 0.24(2) 0.085(9) 0.166(14) 0.003(9) 0.063(16) 0.015(12)
C6 0.217(19) 0.100(9) 0.105(9) 0.045(7) 0.045(11) 0.007(11)
C1 0.056(6) 0.156(12) 0.071(6) 0.009(7) -0.001(5) 0.021(7)
C4 0.085(9) 0.208(16) 0.098(9) -0.017(9) 0.018(7) 0.043(10)
C2 0.103(11) 0.26(2) 0.108(10) 0.032(12) -0.018(9) 0.042(13)
C3 0.096(10) 0.172(15) 0.118(10) 0.003(10) -0.003(8) -0.011(10)
Cu2 0.0620(6) 0.0809(7) 0.0428(5) -0.0073(5) -0.0019(5) 0.0118(6)
P4 0.0636(13) 0.0527(12) 0.0479(10) -0.0001(9) 0.0054(10) 0.0054(10)
P3 0.0689(15) 0.0594(12) 0.0548(11) -0.0041(9) 0.0120(11) -0.0050(12)
O15 0.068(4) 0.051(3) 0.075(4) -0.015(3) 0.012(3) 0.002(3)
O10 0.056(4) 0.082(5) 0.072(4) -0.008(4) -0.002(3) 0.004(4)
O11 0.055(3) 0.072(4) 0.066(3) 0.014(3) 0.016(3) 0.003(3)
O18 0.087(4) 0.065(4) 0.051(3) 0.009(3) 0.005(3) 0.005(3)
O17 0.065(4) 0.066(4) 0.070(4) -0.011(3) -0.007(3) 0.009(3)
O16 0.077(4) 0.074(4) 0.052(3) 0.003(3) 0.023(3) 0.015(3)
O14 0.077(4) 0.070(4) 0.098(5) -0.024(3) 0.013(4) -0.019(4)
O13 0.094(5) 0.084(4) 0.049(3) -0.004(3) -0.002(3) 0.020(4)
O12 0.069(4) 0.084(4) 0.079(4) -0.012(3) 0.022(3) 0.004(3)
N4 0.162(11) 0.101(7) 0.061(5) -0.030(4) -0.017(6) 0.035(7)
N3 0.095(7) 0.111(7) 0.059(4) -0.021(5) 0.006(4) 0.013(6)
C40 0.112(4) 0.112(4) 0.110(4) -0.0009(14) -0.0005(14) 0.0010(14)
C39 0.199(17) 0.203(17) 0.052(6) -0.020(8) 0.047(9) 0.018(14)
C43 0.127(14) 0.25(2) 0.153(15) -0.062(16) -0.048(12) -0.005(16)
C44 0.178(14) 0.104(9) 0.068(6) -0.002(6) -0.028(8) 0.035(10)
C42 0.149(13) 0.086(8) 0.110(9) -0.036(7) 0.037(9) -0.010(8)
C41 0.088(8) 0.108(8) 0.093(7) -0.039(7) 0.027(7) 0.019(7)
C35 0.110(9) 0.058(6) 0.098(8) 0.014(5) -0.006(7) 0.015(6)
C37 0.29(3) 0.110(11) 0.143(13) 0.083(10) 0.043(16) 0.046(14)
C38 0.113(11) 0.099(9) 0.192(15) 0.032(10) -0.015(11) 0.030(8)
C36 0.223(19) 0.061(7) 0.173(14) -0.043(8) -0.071(15) 0.016(9)
C31 0.067(6) 0.072(6) 0.096(7) -0.009(5) -0.004(5) 0.003(5)
C32 0.079(7) 0.078(7) 0.125(9) -0.006(6) -0.012(6) 0.019(6)
C34 0.078(8) 0.120(10) 0.111(9) 0.009(7) 0.008(7) -0.018(7)
C33 0.104(10) 0.089(8) 0.158(12) -0.019(8) -0.037(9) -0.012(8)
C27 0.108(10) 0.085(8) 0.156(13) -0.021(8) 0.023(10) -0.037(8)
C30 0.105(12) 0.179(16) 0.187(16) -0.039(14) -0.044(12) -0.036(12)
C29 0.141(15) 0.087(10) 0.34(3) -0.060(14) 0.026(17) -0.053(10)
C28 0.197(19) 0.140(14) 0.152(14) 0.031(11) 0.070(14) -0.061(13)
C23 0.108(9) 0.078(7) 0.067(6) -0.006(5) -0.013(6) 0.027(7)
C24 0.086(9) 0.127(11) 0.160(13) -0.044(10) -0.029(9) 0.016(8)
C25 0.25(2) 0.24(2) 0.068(8) 0.025(11) -0.013(11) 0.096(19)
C26 0.147(13) 0.100(9) 0.137(11) -0.038(9) -0.001(10) 0.050(9)

loop_
_atom_type_symbol
_atom_type_description
_atom_type_scat_dispersion_real
_atom_type_scat_dispersion_imag
_atom_type_scat_source
C C 0.0033 0.0016 'International Tables Vol C Tables 4.2.6.8 and 6.1.1.4'
H H 0.0000 0.0000 'International Tables Vol C Tables 4.2.6.8 and 6.1.1.4'
Cu Cu 0.3201 1.2651 'International Tables Vol C Tables 4.2.6.8 and 6.1.1.4'
N N 0.0061 0.0033 'International Tables Vol C Tables 4.2.6.8 and 6.1.1.4'
O O 0.0106 0.0060 'International Tables Vol C Tables 4.2.6.8 and 6.1.1.4'
P P 0.1023 0.0942 'International Tables Vol C Tables 4.2.6.8 and 6.1.1.4'

loop_
_geom_angle_atom_site_label_1
_geom_angle_atom_site_label_2
_geom_angle_atom_site_label_3
_geom_angle
_geom_angle_site_symmetry_1
_geom_angle_site_symmetry_3
_geom_angle_publ_flag
O6 Cu1 O1 93.0(3) . . ?
O6 Cu1 O2 106.7(3) . . ?
O6 Cu1 N2 87.7(3) . . ?
O6 Cu1 N1 153.1(3) . . ?
O1 Cu1 O2 93.2(3) . . ?
O1 Cu1 N2 171.9(3) . . ?
O1 Cu1 N1 90.0(3) . . ?
N2 Cu1 O2 94.3(2) . . ?
N2 Cu1 N1 85.8(3) . . ?
N1 Cu1 O2 99.8(3) . . ?
O6 P2 O9 110.3(4) . . ?
O6 P2 O8 102.8(4) . . ?
O9 P2 O8 99.3(4) . . ?
O7 P2 O6 115.4(4) . . ?
O7 P2 O9 111.5(4) . . ?
O7 P2 O8 116.2(5) . . ?
O2 P1 O5 106.6(3) . . ?
O2 P1 O4 111.0(4) . . ?
O2 P1 O3 116.6(4) . . ?
O5 P1 O4 105.9(4) . . ?
O3 P1 O5 110.1(4) . . ?
O3 P1 O4 106.1(4) . . ?
P2 O6 Cu1 133.9(4) . . ?
Cu1 O1 H1A 111(6) . . ?
Cu1 O1 H1B 110(7) . . ?
H1A O1 H1B 104(9) . . ?
P1 O2 Cu1 126.9(3) . . ?
C13 O9 P2 126.3(7) . . ?
C9 O8 P2 133.0(9) . . ?
C5 O5 P1 127.8(7) . . ?
C1 O4 P1 127.0(6) . . ?
C18 N2 Cu1 104.8(5) . . ?
C21 N2 Cu1 112.2(5) . . ?
C21 N2 C18 111.4(7) . . ?
C22 N2 Cu1 112.0(5) . . ?
C22 N2 C18 108.3(7) . . ?
C22 N2 C21 108.0(8) . . ?
C17 N1 Cu1 106.4(5) . . ?
C19 N1 Cu1 111.2(6) . . ?
C19 N1 C17 108.9(7) . . ?
C19 N1 C20 110.6(9) . . ?
C20 N1 Cu1 110.1(6) . . ?
C20 N1 C17 109.5(8) . . ?
N2 C18 H18A 110.1 . . ?
N2 C18 H18B 110.1 . . ?
N2 C18 C17 108.2(7) . . ?
H18A C18 H18B 108.4 . . ?
C17 C18 H18A 110.1 . . ?
C17 C18 H18B 110.1 . . ?
N1 C17 C18 108.9(7) . . ?
N1 C17 H17A 109.9 . . ?
N1 C17 H17B 109.9 . . ?
C18 C17 H17A 109.9 . . ?
C18 C17 H17B 109.9 . . ?
H17A C17 H17B 108.3 . . ?
N2 C21 H21A 109.5 . . ?
N2 C21 H21B 109.5 . . ?
N2 C21 H21C 109.5 . . ?
H21A C21 H21B 109.5 . . ?
H21A C21 H21C 109.5 . . ?
H21B C21 H21C 109.5 . . ?
N2 C22 H22A 109.5 . . ?
N2 C22 H22B 109.5 . . ?
N2 C22 H22C 109.5 . . ?
H22A C22 H22B 109.5 . . ?
H22A C22 H22C 109.5 . . ?
H22B C22 H22C 109.5 . . ?
N1 C19 H19A 109.5 . . ?
N1 C19 H19B 109.5 . . ?
N1 C19 H19C 109.5 . . ?
H19A C19 H19B 109.5 . . ?
H19A C19 H19C 109.5 . . ?
H19B C19 H19C 109.5 . . ?
N1 C20 H20A 109.5 . . ?
N1 C20 H20B 109.5 . . ?
N1 C20 H20C 109.5 . . ?
H20A C20 H20B 109.5 . . ?
H20A C20 H20C 109.5 . . ?
H20B C20 H20C 109.5 . . ?
O9 C13 C16 110.8(10) . . ?
O9 C13 C15 104.3(11) . . ?
O9 C13 C14 110.7(10) . . ?
C16 C13 C15 109.3(12) . . ?
C14 C13 C16 112.1(13) . . ?
C14 C13 C15 109.3(12) . . ?
C13 C16 H16A 109.5 . . ?
C13 C16 H16B 109.5 . . ?
C13 C16 H16C 109.5 . . ?
H16A C16 H16B 109.5 . . ?
H16A C16 H16C 109.5 . . ?
H16B C16 H16C 109.5 . . ?
C13 C15 H15A 109.5 . . ?
C13 C15 H15B 109.5 . . ?
C13 C15 H15C 109.5 . . ?
H15A C15 H15B 109.5 . . ?
H15A C15 H15C 109.5 . . ?
H15B C15 H15C 109.5 . . ?
C13 C14 H14A 109.5 . . ?
C13 C14 H14B 109.5 . . ?
C13 C14 H14C 109.5 . . ?
H14A C14 H14B 109.5 . . ?
H14A C14 H14C 109.5 . . ?
H14B C14 H14C 109.5 . . ?
O8 C9 C12 113.3(10) . . ?
O8 C9 C10 106.5(13) . . ?
O8 C9 C11 111.1(11) . . ?
C12 C9 C11 103.8(13) . . ?
C10 C9 C12 114.7(13) . . ?
C10 C9 C11 107.3(12) . . ?
C9 C12 H12A 109.5 . . ?
C9 C12 H12B 109.5 . . ?
C9 C12 H12C 109.5 . . ?
H12A C12 H12B 109.5 . . ?
H12A C12 H12C 109.5 . . ?
H12B C12 H12C 109.5 . . ?
C9 C10 H10A 109.5 . . ?
C9 C10 H10B 109.5 . . ?
C9 C10 H10C 109.5 . . ?
H10A C10 H10B 109.5 . . ?
H10A C10 H10C 109.5 . . ?
H10B C10 H10C 109.5 . . ?
C9 C11 H11A 109.5 . . ?
C9 C11 H11B 109.5 . . ?
C9 C11 H11C 109.5 . . ?
H11A C11 H11B 109.5 . . ?
H11A C11 H11C 109.5 . . ?
H11B C11 H11C 109.5 . . ?
O5 C5 C8 106.4(11) . . ?
O5 C5 C7 104.6(11) . . ?
O5 C5 C6 110.6(11) . . ?
C7 C5 C8 113.6(16) . . ?
C7 C5 C6 109.9(13) . . ?
C6 C5 C8 111.4(15) . . ?
C5 C8 H8A 109.5 . . ?
C5 C8 H8B 109.5 . . ?
C5 C8 H8C 109.5 . . ?
H8A C8 H8B 109.5 . . ?
H8A C8 H8C 109.5 . . ?
H8B C8 H8C 109.5 . . ?
C5 C7 H7A 109.5 . . ?
C5 C7 H7B 109.5 . . ?
C5 C7 H7C 109.5 . . ?
H7A C7 H7B 109.5 . . ?
H7A C7 H7C 109.5 . . ?
H7B C7 H7C 109.5 . . ?
C5 C6 H6A 109.5 . . ?
C5 C6 H6B 109.5 . . ?
C5 C6 H6C 109.5 . . ?
H6A C6 H6B 109.5 . . ?
H6A C6 H6C 109.5 . . ?
H6B C6 H6C 109.5 . . ?
O4 C1 C4 110.6(11) . . ?
O4 C1 C2 102.6(10) . . ?
O4 C1 C3 108.5(11) . . ?
C4 C1 C2 110.6(12) . . ?
C4 C1 C3 113.4(12) . . ?
C3 C1 C2 110.6(13) . . ?
C1 C4 H4A 109.5 . . ?
C1 C4 H4B 109.5 . . ?
C1 C4 H4C 109.5 . . ?
H4A C4 H4B 109.5 . . ?
H4A C4 H4C 109.5 . . ?
H4B C4 H4C 109.5 . . ?
C1 C2 H2A 109.5 . . ?
C1 C2 H2B 109.5 . . ?
C1 C2 H2C 109.5 . . ?
H2A C2 H2B 109.5 . . ?
H2A C2 H2C 109.5 . . ?
H2B C2 H2C 109.5 . . ?
C1 C3 H3A 109.5 . . ?
C1 C3 H3B 109.5 . . ?
C1 C3 H3C 109.5 . . ?
H3A C3 H3B 109.5 . . ?
H3A C3 H3C 109.5 . . ?
H3B C3 H3C 109.5 . . ?
O10 Cu2 O15 93.2(3) . . ?
O10 Cu2 N4 87.5(4) . . ?
O10 Cu2 N3 171.8(4) . . ?
O11 Cu2 O15 105.6(2) . . ?
O11 Cu2 O10 92.8(3) . . ?
O11 Cu2 N4 145.5(4) . . ?
O11 Cu2 N3 88.7(3) . . ?
N4 Cu2 O15 108.8(4) . . ?
N3 Cu2 O15 94.2(3) . . ?
N3 Cu2 N4 86.7(4) . . ?
O15 P4 O18 105.1(3) . . ?
O15 P4 O17 111.2(3) . . ?
O17 P4 O18 105.6(4) . . ?
O16 P4 O15 116.9(4) . . ?
O16 P4 O18 110.5(3) . . ?
O16 P4 O17 107.0(3) . . ?
O11 P3 O14 105.2(4) . . ?
O11 P3 O13 109.9(4) . . ?
O13 P3 O14 106.3(4) . . ?
O12 P3 O11 116.8(4) . . ?
O12 P3 O14 111.7(4) . . ?
O12 P3 O13 106.6(4) . . ?
P4 O15 Cu2 128.8(4) . . ?
Cu2 O10 H10D 102(5) . . ?
Cu2 O10 H10E 117(7) . . ?
H10D O10 H10E 97(8) . . ?
P3 O11 Cu2 127.6(4) . . ?
C35 O18 P4 128.5(6) . . ?
C31 O17 P4 128.2(6) . . ?
C27 O14 P3 126.8(7) . . ?
C23 O13 P3 128.9(6) . . ?
C40 N4 Cu2 108.2(8) . . ?
C40 N4 C43 106.3(12) . . ?
C40 N4 C44 112.6(11) . . ?
C43 N4 Cu2 114.9(11) . . ?
C43 N4 C44 107.7(13) . . ?
C44 N4 Cu2 107.2(7) . . ?
C39 N3 Cu2 101.2(8) . . ?
C39 N3 C42 110.0(10) . . ?
C42 N3 Cu2 111.3(7) . . ?
C41 N3 Cu2 112.0(6) . . ?
C41 N3 C39 117.1(11) . . ?
C41 N3 C42 105.4(10) . . ?
N4 C40 H40A 110.3 . . ?
N4 C40 H40B 110.3 . . ?
N4 C40 C39 107.3(11) . . ?
H40A C40 H40B 108.5 . . ?
C39 C40 H40A 110.3 . . ?
C39 C40 H40B 110.3 . . ?
N3 C39 C40 108.8(12) . . ?
N3 C39 H39A 109.9 . . ?
N3 C39 H39B 109.9 . . ?
C40 C39 H39A 109.9 . . ?
C40 C39 H39B 109.9 . . ?
H39A C39 H39B 108.3 . . ?
N4 C43 H43A 109.5 . . ?
N4 C43 H43B 109.5 . . ?
N4 C43 H43C 109.5 . . ?
H43A C43 H43B 109.5 . . ?
H43A C43 H43C 109.5 . . ?
H43B C43 H43C 109.5 . . ?
N4 C44 H44A 109.5 . . ?
N4 C44 H44B 109.5 . . ?
N4 C44 H44C 109.5 . . ?
H44A C44 H44B 109.5 . . ?
H44A C44 H44C 109.5 . . ?
H44B C44 H44C 109.5 . . ?
N3 C42 H42A 109.5 . . ?
N3 C42 H42B 109.5 . . ?
N3 C42 H42C 109.5 . . ?
H42A C42 H42B 109.5 . . ?
H42A C42 H42C 109.5 . . ?
H42B C42 H42C 109.5 . . ?
N3 C41 H41A 109.5 . . ?
N3 C41 H41B 109.5 . . ?
N3 C41 H41C 109.5 . . ?
H41A C41 H41B 109.5 . . ?
H41A C41 H41C 109.5 . . ?
H41B C41 H41C 109.5 . . ?
O18 C35 C37 103.6(10) . . ?
O18 C35 C38 111.3(10) . . ?
O18 C35 C36 108.9(9) . . ?
C37 C35 C38 112.2(14) . . ?
C37 C35 C36 112.6(13) . . ?
C38 C35 C36 108.2(14) . . ?
C35 C37 H37A 109.5 . . ?
C35 C37 H37B 109.5 . . ?
C35 C37 H37C 109.5 . . ?
H37A C37 H37B 109.5 . . ?
H37A C37 H37C 109.5 . . ?
H37B C37 H37C 109.5 . . ?
C35 C38 H38A 109.5 . . ?
C35 C38 H38B 109.5 . . ?
C35 C38 H38C 109.5 . . ?
H38A C38 H38B 109.5 . . ?
H38A C38 H38C 109.5 . . ?
H38B C38 H38C 109.5 . . ?
C35 C36 H36A 109.5 . . ?
C35 C36 H36B 109.5 . . ?
C35 C36 H36C 109.5 . . ?
H36A C36 H36B 109.5 . . ?
H36A C36 H36C 109.5 . . ?
H36B C36 H36C 109.5 . . ?
O17 C31 C32 108.4(9) . . ?
O17 C31 C34 110.0(9) . . ?
O17 C31 C33 104.6(9) . . ?
C32 C31 C34 111.7(9) . . ?
C32 C31 C33 109.7(9) . . ?
C33 C31 C34 112.2(10) . . ?
C31 C32 H32A 109.5 . . ?
C31 C32 H32B 109.5 . . ?
C31 C32 H32C 109.5 . . ?
H32A C32 H32B 109.5 . . ?
H32A C32 H32C 109.5 . . ?
H32B C32 H32C 109.5 . . ?
C31 C34 H34A 109.5 . . ?
C31 C34 H34B 109.5 . . ?
C31 C34 H34C 109.5 . . ?
H34A C34 H34B 109.5 . . ?
H34A C34 H34C 109.5 . . ?
H34B C34 H34C 109.5 . . ?
C31 C33 H33A 109.5 . . ?
C31 C33 H33B 109.5 . . ?
C31 C33 H33C 109.5 . . ?
H33A C33 H33B 109.5 . . ?
H33A C33 H33C 109.5 . . ?
H33B C33 H33C 109.5 . . ?
O14 C27 C30 107.1(11) . . ?
O14 C27 C29 102.3(11) . . ?
C29 C27 C30 112.3(14) . . ?
C28 C27 O14 110.7(12) . . ?
C28 C27 C30 112.2(15) . . ?
C28 C27 C29 111.6(15) . . ?
C27 C30 H30A 109.5 . . ?
C27 C30 H30B 109.5 . . ?
C27 C30 H30C 109.5 . . ?
H30A C30 H30B 109.5 . . ?
H30A C30 H30C 109.5 . . ?
H30B C30 H30C 109.5 . . ?
C27 C29 H29A 109.5 . . ?
C27 C29 H29B 109.5 . . ?
C27 C29 H29C 109.5 . . ?
H29A C29 H29B 109.5 . . ?
H29A C29 H29C 109.5 . . ?
H29B C29 H29C 109.5 . . ?
C27 C28 H28A 109.5 . . ?
C27 C28 H28B 109.5 . . ?
C27 C28 H28C 109.5 . . ?
H28A C28 H28B 109.5 . . ?
H28A C28 H28C 109.5 . . ?
H28B C28 H28C 109.5 . . ?
O13 C23 C24 107.2(8) . . ?
O13 C23 C25 103.8(11) . . ?
O13 C23 C26 113.3(10) . . ?
C25 C23 C24 112.9(13) . . ?
C25 C23 C26 110.4(11) . . ?
C26 C23 C24 109.2(11) . . ?
C23 C24 H24A 109.5 . . ?
C23 C24 H24B 109.5 . . ?
C23 C24 H24C 109.5 . . ?
H24A C24 H24B 109.5 . . ?
H24A C24 H24C 109.5 . . ?
H24B C24 H24C 109.5 . . ?
C23 C25 H25A 109.5 . . ?
C23 C25 H25B 109.5 . . ?
C23 C25 H25C 109.5 . . ?
H25A C25 H25B 109.5 . . ?
H25A C25 H25C 109.5 . . ?
H25B C25 H25C 109.5 . . ?
C23 C26 H26A 109.5 . . ?
C23 C26 H26B 109.5 . . ?
C23 C26 H26C 109.5 . . ?
H26A C26 H26B 109.5 . . ?
H26A C26 H26C 109.5 . . ?
H26B C26 H26C 109.5 . . ?

loop_
_geom_bond_atom_site_label_1
_geom_bond_atom_site_label_2
_geom_bond_distance
_geom_bond_site_symmetry_2
_geom_bond_publ_flag
Cu1 O6 1.968(6) . ?
Cu1 O1 1.990(6) . ?
Cu1 O2 2.203(6) . ?
Cu1 N2 2.015(6) . ?
Cu1 N1 2.095(7) . ?
P2 O6 1.500(6) . ?
P2 O9 1.580(7) . ?
P2 O8 1.603(8) . ?
P2 O7 1.467(8) . ?
P1 O2 1.490(6) . ?
P1 O5 1.590(7) . ?
P1 O4 1.596(7) . ?
P1 O3 1.498(6) . ?
O1 H1A 0.74(7) . ?
O1 H1B 1.22(3) . ?
O9 C13 1.462(12) . ?
O8 C9 1.377(14) . ?
O5 C5 1.484(12) . ?
O4 C1 1.486(13) . ?
N2 C18 1.496(10) . ?
N2 C21 1.478(10) . ?
N2 C22 1.476(11) . ?
N1 C17 1.490(10) . ?
N1 C19 1.485(13) . ?
N1 C20 1.490(12) . ?
C18 H18A 0.9900 . ?
C18 H18B 0.9900 . ?
C18 C17 1.515(13) . ?
C17 H17A 0.9900 . ?
C17 H17B 0.9900 . ?
C21 H21A 0.9800 . ?
C21 H21B 0.9800 . ?
C21 H21C 0.9800 . ?
C22 H22A 0.9800 . ?
C22 H22B 0.9800 . ?
C22 H22C 0.9800 . ?
C19 H19A 0.9800 . ?
C19 H19B 0.9800 . ?
C19 H19C 0.9800 . ?
C20 H20A 0.9800 . ?
C20 H20B 0.9800 . ?
C20 H20C 0.9800 . ?
C13 C16 1.50(2) . ?
C13 C15 1.514(19) . ?
C13 C14 1.479(16) . ?
C16 H16A 0.9800 . ?
C16 H16B 0.9800 . ?
C16 H16C 0.9800 . ?
C15 H15A 0.9800 . ?
C15 H15B 0.9800 . ?
C15 H15C 0.9800 . ?
C14 H14A 0.9800 . ?
C14 H14B 0.9800 . ?
C14 H14C 0.9800 . ?
C9 C12 1.498(18) . ?
C9 C10 1.497(19) . ?
C9 C11 1.59(2) . ?
C12 H12A 0.9800 . ?
C12 H12B 0.9800 . ?
C12 H12C 0.9800 . ?
C10 H10A 0.9800 . ?
C10 H10B 0.9800 . ?
C10 H10C 0.9800 . ?
C11 H11A 0.9800 . ?
C11 H11B 0.9800 . ?
C11 H11C 0.9800 . ?
C5 C8 1.52(2) . ?
C5 C7 1.486(18) . ?
C5 C6 1.499(18) . ?
C8 H8A 0.9800 . ?
C8 H8B 0.9800 . ?
C8 H8C 0.9800 . ?
C7 H7A 0.9800 . ?
C7 H7B 0.9800 . ?
C7 H7C 0.9800 . ?
C6 H6A 0.9800 . ?
C6 H6B 0.9800 . ?
C6 H6C 0.9800 . ?
C1 C4 1.488(16) . ?
C1 C2 1.547(16) . ?
C1 C3 1.524(19) . ?
C4 H4A 0.9800 . ?
C4 H4B 0.9800 . ?
C4 H4C 0.9800 . ?
C2 H2A 0.9800 . ?
C2 H2B 0.9800 . ?
C2 H2C 0.9800 . ?
C3 H3A 0.9800 . ?
C3 H3B 0.9800 . ?
C3 H3C 0.9800 . ?
Cu2 O15 2.117(6) . ?
Cu2 O10 2.006(7) . ?
Cu2 O11 1.980(6) . ?
Cu2 N4 2.045(10) . ?
Cu2 N3 2.032(8) . ?
P4 O15 1.499(6) . ?
P4 O18 1.583(6) . ?
P4 O17 1.577(6) . ?
P4 O16 1.494(6) . ?
P3 O11 1.508(6) . ?
P3 O14 1.587(6) . ?
P3 O13 1.575(6) . ?
P3 O12 1.498(7) . ?
O10 H10D 0.67(5) . ?
O10 H10E 1.18(13) . ?
O18 C35 1.473(11) . ?
O17 C31 1.483(12) . ?
O14 C27 1.483(14) . ?
O13 C23 1.483(13) . ?
N4 C40 1.437(15) . ?
N4 C43 1.46(2) . ?
N4 C44 1.527(14) . ?
N3 C39 1.499(16) . ?
N3 C42 1.543(14) . ?
N3 C41 1.446(14) . ?
C40 H40A 0.9900 . ?
C40 H40B 0.9900 . ?
C40 C39 1.54(2) . ?
C39 H39A 0.9900 . ?
C39 H39B 0.9900 . ?
C43 H43A 0.9800 . ?
C43 H43B 0.9800 . ?
C43 H43C 0.9800 . ?
C44 H44A 0.9800 . ?
C44 H44B 0.9800 . ?
C44 H44C 0.9800 . ?
C42 H42A 0.9800 . ?
C42 H42B 0.9800 . ?
C42 H42C 0.9800 . ?
C41 H41A 0.9800 . ?
C41 H41B 0.9800 . ?
C41 H41C 0.9800 . ?
C35 C37 1.489(17) . ?
C35 C38 1.515(19) . ?
C35 C36 1.522(17) . ?
C37 H37A 0.9800 . ?
C37 H37B 0.9800 . ?
C37 H37C 0.9800 . ?
C38 H38A 0.9800 . ?
C38 H38B 0.9800 . ?
C38 H38C 0.9800 . ?
C36 H36A 0.9800 . ?
C36 H36B 0.9800 . ?
C36 H36C 0.9800 . ?
C31 C32 1.499(14) . ?
C31 C34 1.524(14) . ?
C31 C33 1.506(14) . ?
C32 H32A 0.9800 . ?
C32 H32B 0.9800 . ?
C32 H32C 0.9800 . ?
C34 H34A 0.9800 . ?
C34 H34B 0.9800 . ?
C34 H34C 0.9800 . ?
C33 H33A 0.9800 . ?
C33 H33B 0.9800 . ?
C33 H33C 0.9800 . ?
C27 C30 1.57(2) . ?
C27 C29 1.555(19) . ?
C27 C28 1.48(2) . ?
C30 H30A 0.9800 . ?
C30 H30B 0.9800 . ?
C30 H30C 0.9800 . ?
C29 H29A 0.9800 . ?
C29 H29B 0.9800 . ?
C29 H29C 0.9800 . ?
C28 H28A 0.9800 . ?
C28 H28B 0.9800 . ?
C28 H28C 0.9800 . ?
C23 C24 1.534(18) . ?
C23 C25 1.500(16) . ?
C23 C26 1.526(15) . ?
C24 H24A 0.9800 . ?
C24 H24B 0.9800 . ?
C24 H24C 0.9800 . ?
C25 H25A 0.9800 . ?
C25 H25B 0.9800 . ?
C25 H25C 0.9800 . ?
C26 H26A 0.9800 . ?
C26 H26B 0.9800 . ?
C26 H26C 0.9800 . ?

loop_
_geom_hbond_atom_site_label_D
_geom_hbond_atom_site_label_H
_geom_hbond_atom_site_label_A
_geom_hbond_distance_DH
_geom_hbond_distance_HA
_geom_hbond_distance_DA
_geom_hbond_angle_DHA
_geom_hbond_site_symmetry_A
_geom_hbond_publ_flag
O1 H1A O3 0.74(7) 1.90(7) 2.614(10) 162(8) . yes
O1 H1B O7 1.22(3) 1.50(6) 2.659(10) 156(12) . yes
O10 H10D O16 0.67(5) 1.99(5) 2.653(10) 174(7) . yes
O10 H10E O12 1.18(13) 1.57(13) 2.571(10) 138(10) . yes

loop_
_geom_torsion_atom_site_label_1
_geom_torsion_atom_site_label_2
_geom_torsion_atom_site_label_3
_geom_torsion_atom_site_label_4
_geom_torsion
_geom_torsion_site_symmetry_1
_geom_torsion_site_symmetry_2
_geom_torsion_site_symmetry_3
_geom_torsion_site_symmetry_4
_geom_torsion_publ_flag
Cu1 N2 C18 C17 49.3(8) . . . . ?
Cu1 N1 C17 C18 32.3(9) . . . . ?
P2 O9 C13 C16 -45.6(14) . . . . ?
P2 O9 C13 C15 -163.2(9) . . . . ?
P2 O9 C13 C14 79.3(13) . . . . ?
P2 O8 C9 C12 -86.3(15) . . . . ?
P2 O8 C9 C10 146.7(12) . . . . ?
P2 O8 C9 C11 30.1(17) . . . . ?
P1 O5 C5 C8 81.2(15) . . . . ?
P1 O5 C5 C7 -158.3(11) . . . . ?
P1 O5 C5 C6 -40.0(16) . . . . ?
P1 O4 C1 C4 -41.4(15) . . . . ?
P1 O4 C1 C2 -159.4(9) . . . . ?
P1 O4 C1 C3 83.6(12) . . . . ?
O6 P2 O9 C13 88.3(8) . . . . ?
O6 P2 O8 C9 170.0(11) . . . . ?
O2 P1 O5 C5 -162.1(9) . . . . ?
O2 P1 O4 C1 -33.1(11) . . . . ?
O9 P2 O6 Cu1 -114.6(6) . . . . ?
O9 P2 O8 C9 56.6(12) . . . . ?
O8 P2 O6 Cu1 140.3(6) . . . . ?
O8 P2 O9 C13 -164.3(8) . . . . ?
O7 P2 O6 Cu1 12.9(8) . . . . ?
O7 P2 O9 C13 -41.3(9) . . . . ?
O7 P2 O8 C9 -63.1(13) . . . . ?
O5 P1 O2 Cu1 127.6(5) . . . . ?
O5 P1 O4 C1 82.2(10) . . . . ?
O4 P1 O2 Cu1 -117.5(5) . . . . ?
O4 P1 O5 C5 79.5(10) . . . . ?
O3 P1 O2 Cu1 4.1(6) . . . . ?
O3 P1 O5 C5 -34.7(10) . . . . ?
O3 P1 O4 C1 -160.7(10) . . . . ?
N2 C18 C17 N1 -55.8(10) . . . . ?
C21 N2 C18 C17 -72.3(9) . . . . ?
C22 N2 C18 C17 169.0(8) . . . . ?
C19 N1 C17 C18 152.3(9) . . . . ?
C20 N1 C17 C18 -86.6(10) . . . . ?
Cu2 N4 C40 C39 -33.0(14) . . . . ?
Cu2 N3 C39 C40 -50.1(13) . . . . ?
P4 O18 C35 C37 169.5(11) . . . . ?
P4 O18 C35 C38 -69.8(14) . . . . ?
P4 O18 C35 C36 49.4(14) . . . . ?
P4 O17 C31 C32 -77.9(10) . . . . ?
P4 O17 C31 C34 44.5(11) . . . . ?
P4 O17 C31 C33 165.1(7) . . . . ?
P3 O14 C27 C30 75.7(14) . . . . ?
P3 O14 C27 C29 -166.0(11) . . . . ?
P3 O14 C27 C28 -46.9(17) . . . . ?
P3 O13 C23 C24 79.8(11) . . . . ?
P3 O13 C23 C25 -160.5(10) . . . . ?
P3 O13 C23 C26 -40.7(14) . . . . ?
O15 P4 O18 C35 161.5(8) . . . . ?
O15 P4 O17 C31 30.1(9) . . . . ?
O11 P3 O14 C27 -154.3(10) . . . . ?
O11 P3 O13 C23 -39.8(9) . . . . ?
O18 P4 O15 Cu2 -106.5(5) . . . . ?
O18 P4 O17 C31 -83.4(8) . . . . ?
O17 P4 O15 Cu2 139.8(4) . . . . ?
O17 P4 O18 C35 -80.9(9) . . . . ?
O16 P4 O15 Cu2 16.5(6) . . . . ?
O16 P4 O18 C35 34.5(9) . . . . ?
O16 P4 O17 C31 158.8(7) . . . . ?
O14 P3 O11 Cu2 102.9(5) . . . . ?
O14 P3 O13 C23 73.5(9) . . . . ?
O13 P3 O11 Cu2 -143.1(4) . . . . ?
O13 P3 O14 C27 89.2(11) . . . . ?
O12 P3 O11 Cu2 -21.5(6) . . . . ?
O12 P3 O14 C27 -26.7(11) . . . . ?
O12 P3 O13 C23 -167.2(8) . . . . ?
N4 C40 C39 N3 58.0(16) . . . . ?
C43 N4 C40 C39 -157.0(14) . . . . ?
C44 N4 C40 C39 85.3(15) . . . . ?
C42 N3 C39 C40 67.6(14) . . . . ?
C41 N3 C39 C40 -172.1(11) . . . . ?
